data_4072066
loop_
_publ_author_name
'Albahily, Khalid'
'Al-Baldawi, Danya'
'Gambarotta, Sandro'
'Duchateau, Robbert'
'Ko\,c, Ece'
'Burchell, Tara J.'

_publ_section_title
;
 Preparation and Characterization of a Switchable Single-Component
 Chromium Trimerization Catalyst
;
_journal_issue 21
_journal_name_full Organometallics
_journal_page_first 5708
_journal_paper_doi 10.1021/om800563w
_journal_volume 27
_journal_year 2008
_chemical_formula_sum 'C32 H52 Cr N4 P2'
_chemical_formula_weight 606.72
_chemical_name_systematic
; 
 ? 
;
_space_group_IT_number 14
_symmetry_cell_setting monoclinic
_symmetry_space_group_name_Hall '-P 2yn'
_symmetry_space_group_name_H-M 'P 1 21/n 1'
_atom_sites_solution_hydrogens geom
_atom_sites_solution_primary direct
_atom_sites_solution_secondary difmap
_audit_creation_method SHELXL-97
_cell_angle_alpha 90.00
_cell_angle_beta 113.947(11)
_cell_angle_gamma 90.00
_cell_formula_units_Z 2
_cell_length_a 9.201(9)
_cell_length_b 21.91(2)
_cell_length_c 9.597(9)
_cell_measurement_reflns_used 4642
_cell_measurement_temperature 203(2)
_cell_measurement_theta_max 24.63
_cell_measurement_theta_min 2.32
_cell_volume 1768(3)
_computing_cell_refinement 'Bruker SMART'
_computing_data_collection 'Bruker SMART'
_computing_data_reduction 'Bruker SAINT'
_computing_molecular_graphics 'Bruker SHELXTL'
_computing_publication_material 'Bruker SHELXTL'
_computing_structure_refinement 'SHELXL-97 (Sheldrick, 1997)'
_computing_structure_solution 'SHELXS-97 (Sheldrick, 1990)'
_diffrn_ambient_temperature 203(2)
_diffrn_measured_fraction_theta_full 0.983
_diffrn_measured_fraction_theta_max 0.983
_diffrn_measurement_device_type 'CCD area detector'
_diffrn_measurement_method 'phi and omega scans'
_diffrn_radiation_monochromator graphite
_diffrn_radiation_source 'fine-focus sealed tube'
_diffrn_radiation_type MoK\a
_diffrn_radiation_wavelength 0.71073
_diffrn_reflns_av_R_equivalents 0.0856
_diffrn_reflns_av_sigmaI/netI 0.0832
_diffrn_reflns_limit_h_max 9
_diffrn_reflns_limit_h_min -10
_diffrn_reflns_limit_k_max 25
_diffrn_reflns_limit_k_min -25
_diffrn_reflns_limit_l_max 11
_diffrn_reflns_limit_l_min -11
_diffrn_reflns_number 10360
_diffrn_reflns_theta_full 24.64
_diffrn_reflns_theta_max 24.64
_diffrn_reflns_theta_min 1.86
_exptl_absorpt_coefficient_mu 0.439
_exptl_absorpt_correction_T_max 0.9574
_exptl_absorpt_correction_T_min 0.9371
_exptl_absorpt_correction_type multi-scan
_exptl_absorpt_process_details SADABS
_exptl_crystal_colour brown
_exptl_crystal_density_diffrn 1.140
_exptl_crystal_density_meas ?
_exptl_crystal_density_method 'not measured'
_exptl_crystal_description plate
_exptl_crystal_F_000 652
_exptl_crystal_size_max 0.15
_exptl_crystal_size_mid 0.10
_exptl_crystal_size_min 0.10
_refine_diff_density_max 0.401
_refine_diff_density_min -0.248
_refine_diff_density_rms 0.071
_refine_ls_extinction_method none
_refine_ls_goodness_of_fit_ref 1.039
_refine_ls_hydrogen_treatment constr
_refine_ls_matrix_type full
_refine_ls_number_parameters 196
_refine_ls_number_reflns 2937
_refine_ls_number_restraints 12
_refine_ls_restrained_S_all 1.039
_refine_ls_R_factor_all 0.0895
_refine_ls_R_factor_gt 0.0559
_refine_ls_shift/su_max 0.000
_refine_ls_shift/su_mean 0.000
_refine_ls_structure_factor_coef Fsqd
_refine_ls_weighting_details 'calc w=1/[\s^2^(Fo^2^)+(0.0757P)^2^+0.0000P] where P=(Fo^2^+2Fc^2^)/3'
_refine_ls_weighting_scheme calc
_refine_ls_wR_factor_gt 0.1350
_refine_ls_wR_factor_ref 0.1517
_reflns_number_gt 2022
_reflns_number_total 2937
_reflns_threshold_expression >2sigma(I)
_cod_data_source_file om800563w_si_003.cif
_cod_data_source_block sada
_cod_depositor_comments
;
The following automatic conversions were performed:

'_symmetry_cell_setting' value 'Monoclinic' changed to 'monoclinic'
according to /home/saulius/struct/CIF-dictionaries/cif_core.dic
dictionary named 'cif_core.dic' version 2.4.1 from 2010-06-29.

Automatic conversion script
Id: cif_fix_values 1715 2011-07-08 13:25:40Z adriana 

The following automatic conversions were performed:

'_exptl_crystal_density_meas' value 'n/a' was changed to '?' - the
value is perceived as not measured.

Automatic conversion script
Id: cif_fix_values 3008 2015-01-20 13:52:24Z robertas 
;
_cod_original_sg_symbol_H-M P2(1)/n
_cod_database_code 4072066

loop_
_symmetry_equiv_pos_as_xyz
'x, y, z'
'-x+1/2, y+1/2, -z+1/2'
'-x, -y, -z'
'x-1/2, -y-1/2, z-1/2'

loop_
_atom_site_label
_atom_site_type_symbol
_atom_site_fract_x
_atom_site_fract_y
_atom_site_fract_z
_atom_site_U_iso_or_equiv
_atom_site_adp_type
_atom_site_occupancy
_atom_site_symmetry_multiplicity
_atom_site_calc_flag
_atom_site_refinement_flags
_atom_site_disorder_assembly
_atom_site_disorder_group
Cr1 Cr 1.0000 0.0000 0.0000 0.0279(3) Uani 1 2 d S . .
N1 N 0.9574(3) 0.04726(12) 0.1718(3) 0.0303(7) Uani 1 1 d . . .
N2 N 1.0315(4) -0.05999(13) 0.1788(3) 0.0338(7) Uani 1 1 d . A .
P1 P 0.99102(13) -0.01153(4) 0.28431(11) 0.0369(3) Uani 1 1 d . . .
C1 C 0.9215(4) 0.10675(14) 0.2116(4) 0.0298(8) Uani 1 1 d . . .
C2 C 0.7613(4) 0.12473(16) 0.1716(4) 0.0343(9) Uani 1 1 d . . .
C3 C 0.7309(5) 0.18417(17) 0.2044(5) 0.0432(10) Uani 1 1 d . . .
H3A H 0.6252 0.1966 0.1781 0.052 Uiso 1 1 calc R . .
C4 C 0.8530(5) 0.22519(17) 0.2748(5) 0.0464(11) Uani 1 1 d . . .
H4A H 0.8300 0.2652 0.2951 0.056 Uiso 1 1 calc R . .
C5 C 1.0090(5) 0.20727(16) 0.3153(4) 0.0417(10) Uani 1 1 d . . .
H5A H 1.0912 0.2355 0.3637 0.050 Uiso 1 1 calc R . .
C6 C 1.0478(4) 0.14838(16) 0.2861(4) 0.0343(9) Uani 1 1 d . . .
C7 C 0.6251(4) 0.07867(17) 0.1007(5) 0.0429(10) Uani 1 1 d . . .
H7A H 0.6610 0.0470 0.0482 0.051 Uiso 1 1 calc R . .
C8 C 0.5890(6) 0.0471(2) 0.2257(6) 0.0625(13) Uani 1 1 d . . .
H8A H 0.5047 0.0174 0.1798 0.094 Uiso 1 1 calc R . .
H8B H 0.5558 0.0773 0.2807 0.094 Uiso 1 1 calc R . .
H8C H 0.6839 0.0265 0.2959 0.094 Uiso 1 1 calc R . .
C9 C 0.4721(5) 0.1076(2) -0.0181(5) 0.0651(14) Uani 1 1 d . . .
H9A H 0.3962 0.0757 -0.0697 0.098 Uiso 1 1 calc R . .
H9B H 0.4975 0.1303 -0.0921 0.098 Uiso 1 1 calc R . .
H9C H 0.4265 0.1350 0.0328 0.098 Uiso 1 1 calc R . .
C10 C 1.2219(5) 0.12900(18) 0.3357(5) 0.0449(10) Uani 1 1 d . . .
H10A H 1.2252 0.0974 0.2633 0.054 Uiso 1 1 calc R . .
C11 C 1.3328(5) 0.18107(19) 0.3337(6) 0.0622(13) Uani 1 1 d . . .
H11A H 1.4363 0.1645 0.3502 0.093 Uiso 1 1 calc R . .
H11B H 1.3440 0.2100 0.4139 0.093 Uiso 1 1 calc R . .
H11C H 1.2881 0.2016 0.2357 0.093 Uiso 1 1 calc R . .
C12 C 1.2883(6) 0.1002(2) 0.4962(6) 0.0682(14) Uani 1 1 d . . .
H12A H 1.3945 0.0846 0.5202 0.102 Uiso 1 1 calc R . .
H12B H 1.2196 0.0670 0.4986 0.102 Uiso 1 1 calc R . .
H12C H 1.2926 0.1308 0.5707 0.102 Uiso 1 1 calc R . .
C13 C 1.0795(5) -0.12465(16) 0.2238(4) 0.0392(9) Uani 1 1 d . . .
C14 C 0.9581(5) -0.16590(17) 0.1020(5) 0.0558(12) Uani 1 1 d . A .
H14A H 0.9550 -0.1556 0.0025 0.084 Uiso 1 1 calc R . .
H14B H 0.8536 -0.1598 0.1018 0.084 Uiso 1 1 calc R . .
H14C H 0.9892 -0.2083 0.1249 0.084 Uiso 1 1 calc R . .
C15 C 1.2435(5) -0.13368(19) 0.2221(6) 0.0607(13) Uani 1 1 d . A .
H15A H 1.3198 -0.1072 0.2975 0.091 Uiso 1 1 calc R . .
H15B H 1.2387 -0.1237 0.1219 0.091 Uiso 1 1 calc R . .
H15C H 1.2761 -0.1759 0.2460 0.091 Uiso 1 1 calc R . .
C16 C 1.0508(14) -0.1435(5) 0.3667(13) 0.045(3) Uani 0.50 1 d PU A 1
H16A H 1.1158 -0.1184 0.4528 0.067 Uiso 0.50 1 calc PR A 1
H16B H 1.0790 -0.1861 0.3900 0.067 Uiso 0.50 1 calc PR A 1
H16C H 0.9395 -0.1378 0.3465 0.067 Uiso 0.50 1 calc PR A 1
C16A C 1.1270(14) -0.1354(7) 0.4001(15) 0.056(4) Uani 0.50 1 d PU A 2
H16D H 1.2135 -0.1083 0.4587 0.085 Uiso 0.50 1 calc PR A 2
H16E H 1.1606 -0.1774 0.4257 0.085 Uiso 0.50 1 calc PR A 2
H16F H 1.0360 -0.1272 0.4239 0.085 Uiso 0.50 1 calc PR A 2

loop_
_atom_site_aniso_label
_atom_site_aniso_U_11
_atom_site_aniso_U_22
_atom_site_aniso_U_33
_atom_site_aniso_U_23
_atom_site_aniso_U_13
_atom_site_aniso_U_12
Cr1 0.0376(5) 0.0209(4) 0.0283(4) 0.0006(3) 0.0165(4) 0.0043(3)
N1 0.0379(17) 0.0254(16) 0.0306(16) -0.0042(12) 0.0170(14) 0.0022(13)
N2 0.0453(19) 0.0274(16) 0.0331(17) 0.0042(13) 0.0205(15) 0.0064(14)
P1 0.0543(7) 0.0288(6) 0.0340(6) 0.0015(4) 0.0246(5) 0.0069(4)
C1 0.045(2) 0.0224(18) 0.0298(19) -0.0011(14) 0.0229(18) 0.0014(16)
C2 0.044(2) 0.0282(19) 0.035(2) 0.0000(16) 0.0207(19) 0.0026(17)
C3 0.050(3) 0.032(2) 0.054(2) 0.0001(19) 0.027(2) 0.0087(19)
C4 0.066(3) 0.026(2) 0.059(3) -0.0009(19) 0.038(2) 0.011(2)
C5 0.057(3) 0.027(2) 0.046(2) -0.0060(17) 0.026(2) -0.0080(19)
C6 0.040(2) 0.034(2) 0.033(2) 0.0002(16) 0.0195(18) -0.0002(17)
C7 0.038(2) 0.039(2) 0.050(2) -0.0110(19) 0.016(2) 0.0028(18)
C8 0.059(3) 0.048(3) 0.089(4) -0.007(3) 0.039(3) -0.011(2)
C9 0.040(3) 0.069(3) 0.075(3) -0.011(3) 0.011(3) 0.011(2)
C10 0.041(2) 0.039(2) 0.056(3) -0.0075(19) 0.020(2) -0.0090(19)
C11 0.052(3) 0.051(3) 0.089(4) -0.014(3) 0.034(3) -0.015(2)
C12 0.049(3) 0.065(3) 0.075(3) 0.014(3) 0.010(3) -0.002(2)
C13 0.053(3) 0.029(2) 0.039(2) 0.0051(17) 0.023(2) 0.0108(18)
C14 0.053(3) 0.029(2) 0.087(3) 0.001(2) 0.030(3) 0.002(2)
C15 0.050(3) 0.040(3) 0.084(3) 0.005(2) 0.019(3) 0.011(2)
C16 0.064(7) 0.027(5) 0.035(5) 0.010(4) 0.011(5) 0.006(5)
C16A 0.062(7) 0.059(7) 0.053(7) 0.016(5) 0.028(6) 0.021(6)

loop_
_atom_type_symbol
_atom_type_description
_atom_type_scat_dispersion_real
_atom_type_scat_dispersion_imag
_atom_type_scat_source
C C 0.0033 0.0016 'International Tables Vol C Tables 4.2.6.8 and 6.1.1.4'
H H 0.0000 0.0000 'International Tables Vol C Tables 4.2.6.8 and 6.1.1.4'
N N 0.0061 0.0033 'International Tables Vol C Tables 4.2.6.8 and 6.1.1.4'
P P 0.1023 0.0942 'International Tables Vol C Tables 4.2.6.8 and 6.1.1.4'
Cr Cr 0.3209 0.6236 'International Tables Vol C Tables 4.2.6.8 and 6.1.1.4'

loop_
_geom_angle_atom_site_label_1
_geom_angle_atom_site_label_2
_geom_angle_atom_site_label_3
_geom_angle
_geom_angle_site_symmetry_1
_geom_angle_site_symmetry_3
N2 Cr1 N2 179.998(1) . 3_755
N2 Cr1 N1 108.98(13) . 3_755
N2 Cr1 N1 71.02(13) 3_755 3_755
N2 Cr1 N1 71.02(13) . .
N2 Cr1 N1 108.98(13) 3_755 .
N1 Cr1 N1 180.0 3_755 .
N2 Cr1 P1 35.25(8) . .
N2 Cr1 P1 144.74(8) 3_755 .
N1 Cr1 P1 144.23(9) 3_755 .
N1 Cr1 P1 35.77(9) . .
N2 Cr1 P1 144.75(8) . 3_755
N2 Cr1 P1 35.26(8) 3_755 3_755
N1 Cr1 P1 35.77(9) 3_755 3_755
N1 Cr1 P1 144.23(9) . 3_755
P1 Cr1 P1 180.0 . 3_755
C1 N1 P1 123.0(2) . .
C1 N1 Cr1 142.0(2) . .
P1 N1 Cr1 94.84(14) . .
C13 N2 P1 124.0(2) . .
C13 N2 Cr1 139.5(2) . .
P1 N2 Cr1 96.40(16) . .
N2 P1 N1 97.73(16) . .
N2 P1 Cr1 48.35(11) . .
N1 P1 Cr1 49.39(10) . .
C2 C1 C6 120.3(3) . .
C2 C1 N1 120.4(3) . .
C6 C1 N1 119.2(3) . .
C3 C2 C1 118.6(3) . .
C3 C2 C7 120.7(3) . .
C1 C2 C7 120.5(3) . .
C4 C3 C2 121.3(4) . .
C3 C4 C5 119.8(3) . .
C4 C5 C6 121.7(4) . .
C5 C6 C1 118.1(3) . .
C5 C6 C10 120.9(3) . .
C1 C6 C10 121.1(3) . .
C8 C7 C2 110.2(3) . .
C8 C7 C9 110.0(4) . .
C2 C7 C9 113.1(3) . .
C6 C10 C11 113.9(3) . .
C6 C10 C12 111.3(3) . .
C11 C10 C12 108.7(4) . .
N2 C13 C15 107.3(3) . .
N2 C13 C14 107.4(3) . .
C15 C13 C14 109.3(3) . .
N2 C13 C16 111.7(5) . .
C15 C13 C16 119.8(5) . .
C14 C13 C16 100.5(5) . .
N2 C13 C16A 111.8(6) . .
C15 C13 C16A 98.4(5) . .
C14 C13 C16A 121.6(6) . .
C16 C13 C16A 24.5(5) . .

loop_
_geom_bond_atom_site_label_1
_geom_bond_atom_site_label_2
_geom_bond_distance
_geom_bond_site_symmetry_2
Cr1 N2 2.086(3) .
Cr1 N2 2.086(3) 3_755
Cr1 N1 2.114(3) 3_755
Cr1 N1 2.114(3) .
Cr1 P1 2.775(3) .
Cr1 P1 2.775(3) 3_755
N1 C1 1.434(4) .
N1 P1 1.628(3) .
N2 C13 1.495(5) .
N2 P1 1.612(3) .
C1 C2 1.420(5) .
C1 C6 1.421(5) .
C2 C3 1.394(5) .
C2 C7 1.536(5) .
C3 C4 1.382(6) .
C4 C5 1.384(5) .
C5 C6 1.397(5) .
C6 C10 1.534(5) .
C7 C8 1.534(6) .
C7 C9 1.542(6) .
C10 C11 1.536(5) .
C10 C12 1.543(6) .
C13 C15 1.528(5) .
C13 C14 1.540(6) .
C13 C16 1.555(13) .
C13 C16A 1.584(14) .
